data_4510081
loop_
_publ_author_name
'Yang, Jin-Xia'
'Qin, Ye-Yan'
'Cheng, Jian-Kai'
'Yao, Yuan-Gen'

_publ_section_title
;
 Tuning Different Kinds of Entangled Networks by Varying N-Donor Ligands:
 From Self-Penetrating to Multi-interpenetrating
;
_journal_issue 3
_journal_name_full 'Crystal Growth &amp; Design'
_journal_page_first 1047
_journal_paper_doi 10.1021/cg401519w
_journal_volume 14
_journal_year 2014
_chemical_formula_moiety 'C14 H16 N4 O4 Zn'
_chemical_formula_sum 'C14 H16 N4 O4 Zn'
_chemical_formula_weight 369.70
_chemical_name_systematic
; 
 ? 
;
_space_group_IT_number 2
_symmetry_cell_setting triclinic
_symmetry_space_group_name_Hall '-P 1'
_symmetry_space_group_name_H-M 'P -1'
_atom_sites_solution_hydrogens geom
_atom_sites_solution_primary direct
_atom_sites_solution_secondary difmap
_audit_creation_method SHELXL-97
_cell_angle_alpha 96.118(6)
_cell_angle_beta 110.718(9)
_cell_angle_gamma 98.952(6)
_cell_formula_units_Z 2
_cell_length_a 8.1767(7)
_cell_length_b 9.8286(5)
_cell_length_c 10.5904(12)
_cell_measurement_reflns_used 1312
_cell_measurement_temperature 293(2)
_cell_measurement_theta_max 24.0600
_cell_measurement_theta_min 2.7310
_cell_volume 774.24(13)
_computing_cell_refinement 'Bruker FRAMBO'
_computing_data_collection 'Bruker FRAMBO'
_computing_data_reduction 'Bruker SAINT'
_computing_molecular_graphics 'Bruker SHELXTL'
_computing_publication_material 'Bruker SHELXTL'
_computing_structure_refinement 'SHELXL-97 (Sheldrick, 1997)'
_computing_structure_solution 'SHELXS-97 (Sheldrick, 1990)'
_diffrn_ambient_temperature 293(2)
_diffrn_measured_fraction_theta_full 0.999
_diffrn_measured_fraction_theta_max 0.999
_diffrn_measurement_device_type 'multiwire proportional'
_diffrn_measurement_method 'phi and omega scans'
_diffrn_radiation_monochromator graphite
_diffrn_radiation_source 'fine-focus sealed tube'
_diffrn_radiation_type MoK\a
_diffrn_radiation_wavelength 0.71073
_diffrn_reflns_av_R_equivalents 0.0429
_diffrn_reflns_av_sigmaI/netI 0.0826
_diffrn_reflns_limit_h_max 9
_diffrn_reflns_limit_h_min -9
_diffrn_reflns_limit_k_max 11
_diffrn_reflns_limit_k_min -11
_diffrn_reflns_limit_l_max 11
_diffrn_reflns_limit_l_min -12
_diffrn_reflns_number 5160
_diffrn_reflns_theta_full 25.00
_diffrn_reflns_theta_max 25.00
_diffrn_reflns_theta_min 2.71
_diffrn_standards_decay_% none
_diffrn_standards_interval_count 0
_diffrn_standards_interval_time none
_diffrn_standards_number none
_exptl_absorpt_coefficient_mu 1.612
_exptl_absorpt_correction_T_max 1.00000
_exptl_absorpt_correction_T_min 0.76091
_exptl_absorpt_correction_type multi-scan
_exptl_absorpt_process_details crystalclear
_exptl_crystal_colour colorless
_exptl_crystal_density_diffrn 1.586
_exptl_crystal_density_method 'not measured'
_exptl_crystal_description block
_exptl_crystal_F_000 380.0
_exptl_crystal_size_max 0.2
_exptl_crystal_size_mid 0.2
_exptl_crystal_size_min 0.2
_refine_diff_density_max 0.388
_refine_diff_density_min -0.518
_refine_diff_density_rms 0.086
_refine_ls_extinction_method none
_refine_ls_goodness_of_fit_ref 0.989
_refine_ls_hydrogen_treatment constr
_refine_ls_matrix_type full
_refine_ls_number_parameters 208
_refine_ls_number_reflns 2726
_refine_ls_number_restraints 0
_refine_ls_restrained_S_all 0.989
_refine_ls_R_factor_all 0.0689
_refine_ls_R_factor_gt 0.0473
_refine_ls_shift/su_max 0.000
_refine_ls_shift/su_mean 0.000
_refine_ls_structure_factor_coef Fsqd
_refine_ls_weighting_details 'calc w=1/[\s^2^(Fo^2^)+(0.0425P)^2^+0.0738P] where P=(Fo^2^+2Fc^2^)/3'
_refine_ls_weighting_scheme calc
_refine_ls_wR_factor_gt 0.0932
_refine_ls_wR_factor_ref 0.1077
_reflns_number_gt 2102
_reflns_number_total 2726
_reflns_threshold_expression >2sigma(I)
_cod_data_source_file cg401519w_si_002.cif
_cod_data_source_block Compound-3
_cod_depositor_comments
;
The following automatic conversions were performed:

'_symmetry_cell_setting' value 'Triclinic' changed to 'triclinic'
according to
/usr/data/users/saulius/crontab/automatic-downloads/current/ACS/lib/dictionaries/cif_core.dic
dictionary named 'cif_core.dic' version 2.4.2 from 2011-04-26.

Automatic conversion script
Id: cif_fix_values 2281 2013-09-26 08:29:07Z andrius 
;
_cod_original_cell_volume 774.24(12)
_cod_database_code 4510081

loop_
_symmetry_equiv_pos_as_xyz
'x, y, z'
'-x, -y, -z'

loop_
_atom_site_label
_atom_site_type_symbol
_atom_site_fract_x
_atom_site_fract_y
_atom_site_fract_z
_atom_site_U_iso_or_equiv
_atom_site_adp_type
_atom_site_occupancy
_atom_site_symmetry_multiplicity
_atom_site_calc_flag
_atom_site_refinement_flags
Zn1 Zn -0.02958(6) 0.33453(4) 0.22304(5) 0.02951(18) Uani 1 1 d .
C1 C -0.2964(6) 0.4813(5) 0.1560(5) 0.0402(11) Uani 1 1 d .
C2 C -0.4552(6) 0.5268(4) 0.0633(4) 0.0373(11) Uani 1 1 d .
H2A H -0.4926 0.6005 0.1004 0.045 Uiso 1 1 calc R
C3 C 0.0090(6) 0.1438(4) 0.3908(4) 0.0339(10) Uani 1 1 d .
C4 C -0.0314(6) 0.0556(4) 0.4857(4) 0.0376(11) Uani 1 1 d .
H4A H -0.1071 0.0818 0.5276 0.045 Uiso 1 1 calc R
C5 C -0.0199(7) 0.2719(5) -0.0588(5) 0.0481(13) Uani 1 1 d .
H5A H -0.1021 0.3277 -0.0922 0.058 Uiso 1 1 calc R
C6 C 0.0688(8) 0.2146(5) -0.1281(5) 0.0561(15) Uani 1 1 d .
H6A H 0.0593 0.2224 -0.2170 0.067 Uiso 1 1 calc R
C7 C 0.1456(6) 0.1570(4) 0.0734(5) 0.0418(12) Uani 1 1 d .
H7A H 0.2008 0.1158 0.1480 0.050 Uiso 1 1 calc R
C8 C 0.2942(8) 0.0627(6) -0.0799(7) 0.082(2) Uani 1 1 d .
H8A H 0.2228 -0.0275 -0.1325 0.099 Uiso 1 1 calc R
H8B H 0.3389 0.1113 -0.1400 0.099 Uiso 1 1 calc R
C9 C 0.4396(8) 0.0394(6) 0.0261(6) 0.077(2) Uani 1 1 d .
H9A H 0.3969 -0.0148 0.0837 0.093 Uiso 1 1 calc R
H9B H 0.5102 0.1285 0.0818 0.093 Uiso 1 1 calc R
C10 C 0.3459(7) 0.4921(4) 0.2993(5) 0.0456(12) Uani 1 1 d .
H10A H 0.3684 0.4261 0.2412 0.055 Uiso 1 1 calc R
C11 C 0.4651(6) 0.6090(4) 0.3778(5) 0.0445(12) Uani 1 1 d .
H11A H 0.5823 0.6381 0.3848 0.053 Uiso 1 1 calc R
C12 C 0.2110(6) 0.5974(4) 0.4063(4) 0.0344(10) Uani 1 1 d .
H12A H 0.1243 0.6197 0.4380 0.041 Uiso 1 1 calc R
C13 C 0.4468(6) 0.8126(4) 0.5350(4) 0.0379(11) Uani 1 1 d .
H13A H 0.5629 0.8124 0.6035 0.045 Uiso 1 1 calc R
H13B H 0.3678 0.8298 0.5822 0.045 Uiso 1 1 calc R
C14 C 0.4650(6) 0.9290(4) 0.4537(5) 0.0397(11) Uani 1 1 d .
H14A H 0.5463 0.9129 0.4082 0.048 Uiso 1 1 calc R
H14B H 0.3495 0.9277 0.3837 0.048 Uiso 1 1 calc R
O1 O -0.2474(4) 0.3803(3) 0.1011(3) 0.0464(8) Uani 1 1 d .
O2 O -0.2180(5) 0.5417(4) 0.2758(4) 0.0575(10) Uani 1 1 d .
O3 O -0.0939(4) 0.2276(3) 0.3501(3) 0.0404(8) Uani 1 1 d .
O4 O 0.1315(5) 0.1301(3) 0.3534(4) 0.0574(10) Uani 1 1 d .
N1 N 0.0295(5) 0.2354(3) 0.0698(4) 0.0346(9) Uani 1 1 d .
N2 N 0.1754(5) 0.1430(4) -0.0424(4) 0.0453(10) Uani 1 1 d .
N3 N 0.1878(5) 0.4850(3) 0.3179(3) 0.0324(9) Uani 1 1 d .
N4 N 0.3751(5) 0.6754(3) 0.4448(4) 0.0346(9) Uani 1 1 d .

loop_
_atom_site_aniso_label
_atom_site_aniso_U_11
_atom_site_aniso_U_22
_atom_site_aniso_U_33
_atom_site_aniso_U_23
_atom_site_aniso_U_13
_atom_site_aniso_U_12
Zn1 0.0294(3) 0.0283(3) 0.0338(3) 0.00919(19) 0.0126(2) 0.0102(2)
C1 0.033(3) 0.055(3) 0.042(3) 0.022(2) 0.018(2) 0.017(2)
C2 0.035(3) 0.043(2) 0.045(3) 0.013(2) 0.022(2) 0.020(2)
C3 0.032(3) 0.037(2) 0.035(3) 0.0082(18) 0.016(2) 0.007(2)
C4 0.040(3) 0.047(3) 0.040(3) 0.019(2) 0.023(2) 0.021(2)
C5 0.055(4) 0.054(3) 0.040(3) 0.014(2) 0.016(3) 0.025(2)
C6 0.074(4) 0.065(3) 0.040(3) 0.012(2) 0.028(3) 0.025(3)
C7 0.042(3) 0.044(3) 0.041(3) 0.006(2) 0.013(2) 0.020(2)
C8 0.068(5) 0.101(5) 0.085(5) -0.016(4) 0.037(4) 0.042(4)
C9 0.058(4) 0.088(4) 0.076(5) -0.023(3) 0.016(4) 0.034(3)
C10 0.048(3) 0.042(3) 0.054(3) 0.001(2) 0.030(3) 0.009(2)
C11 0.034(3) 0.040(3) 0.067(4) 0.007(2) 0.028(3) 0.007(2)
C12 0.031(3) 0.033(2) 0.044(3) 0.0069(19) 0.018(2) 0.0108(19)
C13 0.033(3) 0.030(2) 0.046(3) -0.0005(19) 0.011(2) 0.0045(19)
C14 0.035(3) 0.034(2) 0.048(3) 0.001(2) 0.015(2) 0.004(2)
O1 0.040(2) 0.0563(19) 0.048(2) 0.0137(15) 0.0125(16) 0.0323(16)
O2 0.043(2) 0.087(2) 0.040(2) 0.0087(18) 0.0078(18) 0.0263(19)
O3 0.044(2) 0.0406(16) 0.049(2) 0.0227(14) 0.0221(16) 0.0217(14)
O4 0.047(2) 0.080(2) 0.076(3) 0.0495(19) 0.040(2) 0.0331(19)
N1 0.035(2) 0.0347(18) 0.034(2) 0.0027(15) 0.0122(18) 0.0133(16)
N2 0.041(3) 0.047(2) 0.049(3) -0.0075(19) 0.022(2) 0.0107(19)
N3 0.032(2) 0.0276(18) 0.042(2) 0.0038(15) 0.0207(18) 0.0034(15)
N4 0.031(2) 0.0286(18) 0.044(2) 0.0047(15) 0.0159(18) 0.0035(16)

loop_
_atom_type_symbol
_atom_type_description
_atom_type_scat_dispersion_real
_atom_type_scat_dispersion_imag
_atom_type_scat_source
C C 0.0033 0.0016 'International Tables Vol C Tables 4.2.6.8 and 6.1.1.4'
H H 0.0000 0.0000 'International Tables Vol C Tables 4.2.6.8 and 6.1.1.4'
N N 0.0061 0.0033 'International Tables Vol C Tables 4.2.6.8 and 6.1.1.4'
O O 0.0106 0.0060 'International Tables Vol C Tables 4.2.6.8 and 6.1.1.4'
Zn Zn 0.2839 1.4301 'International Tables Vol C Tables 4.2.6.8 and 6.1.1.4'

loop_
_geom_angle_atom_site_label_1
_geom_angle_atom_site_label_2
_geom_angle_atom_site_label_3
_geom_angle
_geom_angle_site_symmetry_1
_geom_angle_site_symmetry_3
O1 Zn1 O3 107.29(13) . .
O1 Zn1 N3 119.58(13) . .
O3 Zn1 N3 112.44(13) . .
O1 Zn1 N1 95.26(14) . .
O3 Zn1 N1 119.83(13) . .
N3 Zn1 N1 102.00(14) . .
O2 C1 O1 124.0(4) . .
O2 C1 C2 120.4(4) . .
O1 C1 C2 115.5(4) . .
C2 C2 C1 125.7(5) 2_465 .
C2 C2 H2A 117.2 2_465 .
C1 C2 H2A 117.2 . .
O4 C3 O3 124.0(4) . .
O4 C3 C4 120.2(4) . .
O3 C3 C4 115.8(4) . .
C4 C4 C3 124.6(6) 2_556 .
C4 C4 H4A 117.7 2_556 .
C3 C4 H4A 117.7 . .
C6 C5 N1 109.5(5) . .
C6 C5 H5A 125.2 . .
N1 C5 H5A 125.2 . .
C5 C6 N2 106.3(5) . .
C5 C6 H6A 126.8 . .
N2 C6 H6A 126.8 . .
N1 C7 N2 112.0(4) . .
N1 C7 H7A 124.0 . .
N2 C7 H7A 124.0 . .
C9 C8 N2 117.3(5) . .
C9 C8 H8A 108.0 . .
N2 C8 H8A 108.0 . .
C9 C8 H8B 108.0 . .
N2 C8 H8B 108.0 . .
H8A C8 H8B 107.2 . .
C8 C9 C9 112.7(6) . 2_655
C8 C9 H9A 109.1 . .
C9 C9 H9A 109.1 2_655 .
C8 C9 H9B 109.1 . .
C9 C9 H9B 109.1 2_655 .
H9A C9 H9B 107.8 . .
C11 C10 N3 110.2(4) . .
C11 C10 H10A 124.9 . .
N3 C10 H10A 124.9 . .
C10 C11 N4 105.0(4) . .
C10 C11 H11A 127.5 . .
N4 C11 H11A 127.5 . .
N3 C12 N4 111.3(4) . .
N3 C12 H12A 124.4 . .
N4 C12 H12A 124.4 . .
N4 C13 C14 111.1(3) . .
N4 C13 H13A 109.4 . .
C14 C13 H13A 109.4 . .
N4 C13 H13B 109.4 . .
C14 C13 H13B 109.4 . .
H13A C13 H13B 108.0 . .
C14 C14 C13 111.2(5) 2_676 .
C14 C14 H14A 109.4 2_676 .
C13 C14 H14A 109.4 . .
C14 C14 H14B 109.4 2_676 .
C13 C14 H14B 109.4 . .
H14A C14 H14B 108.0 . .
C1 O1 Zn1 113.7(3) . .
C3 O3 Zn1 111.8(3) . .
C7 N1 C5 104.9(4) . .
C7 N1 Zn1 131.2(3) . .
C5 N1 Zn1 122.0(3) . .
C7 N2 C6 107.2(4) . .
C7 N2 C8 128.9(5) . .
C6 N2 C8 123.8(5) . .
C12 N3 C10 105.7(3) . .
C12 N3 Zn1 128.9(3) . .
C10 N3 Zn1 125.3(3) . .
C12 N4 C11 107.9(3) . .
C12 N4 C13 127.2(4) . .
C11 N4 C13 124.8(4) . .

loop_
_geom_bond_atom_site_label_1
_geom_bond_atom_site_label_2
_geom_bond_distance
_geom_bond_site_symmetry_2
Zn1 O1 1.946(3) .
Zn1 O3 1.955(3) .
Zn1 N3 1.990(3) .
Zn1 N1 2.045(3) .
C1 O2 1.232(5) .
C1 O1 1.285(5) .
C1 C2 1.491(6) .
C2 C2 1.282(8) 2_465
C2 H2A 0.9300 .
C3 O4 1.220(5) .
C3 O3 1.267(5) .
C3 C4 1.483(6) .
C4 C4 1.299(8) 2_556
C4 H4A 0.9300 .
C5 C6 1.341(7) .
C5 N1 1.381(6) .
C5 H5A 0.9300 .
C6 N2 1.359(6) .
C6 H6A 0.9300 .
C7 N1 1.305(5) .
C7 N2 1.330(6) .
C7 H7A 0.9300 .
C8 C9 1.386(8) .
C8 N2 1.472(6) .
C8 H8A 0.9700 .
C8 H8B 0.9700 .
C9 C9 1.554(10) 2_655
C9 H9A 0.9700 .
C9 H9B 0.9700 .
C10 C11 1.355(6) .
C10 N3 1.368(6) .
C10 H10A 0.9300 .
C11 N4 1.376(5) .
C11 H11A 0.9300 .
C12 N3 1.311(5) .
C12 N4 1.334(5) .
C12 H12A 0.9300 .
C13 N4 1.468(5) .
C13 C14 1.524(6) .
C13 H13A 0.9700 .
C13 H13B 0.9700 .
C14 C14 1.517(7) 2_676
C14 H14A 0.9700 .
C14 H14B 0.9700 .
